data_4135369
loop_
_publ_author_name
'Kasemthaveechok, Sitthichok'
'Abella, Laura'
'Jean, Marion'
'Cordier, Marie'
'Roisnel, Thierry'
'Vanthuyne, Nicolas'
'Guizouarn, Thierry'
'Cador, Olivier'
'Autschbach, Jochen'
'Crassous, Jeanne'
'Favereau, Ludovic'

_publ_section_title
;
 Axially and Helically Chiral Cationic Radical Bicarbazoles: SOMO-HOMO
 Level Inversion and Chirality Impact on the Stability of Mono- and
 Diradical Cations.
;
_journal_issue 48
_journal_name_full 'Journal of the American Chemical Society'
_journal_page_first 20409
_journal_page_last 20418
_journal_paper_doi 10.1021/jacs.0c08948
_journal_volume 142
_journal_year 2020
_chemical_compound_source 'synthesis as described'
_chemical_formula_moiety 'C35 H36 N2 O2'
_chemical_formula_sum 'C35 H36 N2 O2'
_chemical_formula_weight 516.66
_space_group_crystal_system monoclinic
_space_group_IT_number 14
_space_group_name_Hall '-P 2yn'
_space_group_name_H-M_alt 'P 1 21/n 1'
_atom_sites_solution_hydrogens geom
_atom_sites_solution_primary dual
_atom_sites_solution_secondary difmap
_cell_angle_alpha 90
_cell_angle_beta 99.900(6)
_cell_angle_gamma 90
_cell_formula_units_Z 4
_cell_length_a 16.902(3)
_cell_length_b 9.9528(18)
_cell_length_c 17.758(2)
_cell_measurement_reflns_used 9820
_cell_measurement_temperature 150
_cell_measurement_theta_max 27.5700
_cell_measurement_theta_min 2.3840
_cell_measurement_wavelength 0.71073
_cell_volume 2942.8(8)
_computing_cell_refinement 'APEX3 (Bruker, 2015)'
_computing_data_collection 'SAINT (Bruker, 2014)'
_computing_data_reduction 'SAINT (Bruker, 2014)'
_computing_molecular_graphics 'PLATON, A.L.Spek, Acta Cryst. 2009, D65, 148-155'
_computing_publication_material 'CRYSCALC (T. Roisnel, local program, 2019)'
_computing_structure_refinement 'SHELXL-2018_3 (Sheldrick, 2018)'
_computing_structure_solution 'SHELXT (G. Sheldrick, 2015)'
_diffrn_ambient_temperature 150
_diffrn_detector '(CMOS) PHOTON 100'
_diffrn_detector_area_resol_mean 10.4167
_diffrn_measured_fraction_theta_full 0.986
_diffrn_measured_fraction_theta_max 0.981
_diffrn_measurement_device_type 'D8 VENTURE Bruker AXS'
_diffrn_measurement_method 'rotation images'
_diffrn_orient_matrix_UB_11 -0.0540905
_diffrn_orient_matrix_UB_12 0.0181772
_diffrn_orient_matrix_UB_13 -0.0311005
_diffrn_orient_matrix_UB_21 0.0016464
_diffrn_orient_matrix_UB_22 -0.0887938
_diffrn_orient_matrix_UB_23 -0.0260369
_diffrn_orient_matrix_UB_31 -0.0260461
_diffrn_orient_matrix_UB_32 -0.0433618
_diffrn_orient_matrix_UB_33 0.0402795
_diffrn_radiation_monochromator 'multilayer monochromator'
_diffrn_radiation_probe x-ray
_diffrn_radiation_source 'Incoatec microfocus sealed tube'
_diffrn_radiation_type MoK\a
_diffrn_radiation_wavelength 0.71073
_diffrn_reflns_av_R_equivalents 0.0735
_diffrn_reflns_av_unetI/netI 0.0670
_diffrn_reflns_limit_h_max 21
_diffrn_reflns_limit_h_min -21
_diffrn_reflns_limit_k_max 12
_diffrn_reflns_limit_k_min -11
_diffrn_reflns_limit_l_max 22
_diffrn_reflns_limit_l_min -23
_diffrn_reflns_number 23327
_diffrn_reflns_theta_full 25.242
_diffrn_reflns_theta_max 27.519
_diffrn_reflns_theta_min 2.354
_diffrn_source_current 1.0
_diffrn_source_voltage 50.0
_exptl_absorpt_coefficient_mu 0.072
_exptl_absorpt_correction_T_max 0.986
_exptl_absorpt_correction_T_min 0.593
_exptl_absorpt_correction_type multi-scan
_exptl_absorpt_process_details
;
  [Sheldrick, G.M. (2014). SADABS Bruker AXS Inc., Madison, Wisconsin, USA]
;
_exptl_crystal_colour yellow
_exptl_crystal_density_diffrn 1.166
_exptl_crystal_description prism
_exptl_crystal_F_000 1104
_exptl_crystal_size_max 0.660
_exptl_crystal_size_mid 0.650
_exptl_crystal_size_min 0.200
_refine_diff_density_max 0.507
_refine_diff_density_min -0.425
_refine_diff_density_rms 0.101
_refine_ls_extinction_method none
_refine_ls_goodness_of_fit_ref 1.078
_refine_ls_hydrogen_treatment constr
_refine_ls_matrix_type full
_refine_ls_number_parameters 383
_refine_ls_number_reflns 6630
_refine_ls_number_restraints 52
_refine_ls_restrained_S_all 1.108
_refine_ls_R_factor_all 0.1255
_refine_ls_R_factor_gt 0.0917
_refine_ls_shift/su_max 0.002
_refine_ls_shift/su_mean 0.000
_refine_ls_structure_factor_coef Fsqd
_refine_ls_weighting_details 'w=1/[\s^2^(Fo^2^)+(0.1367P)^2^+1.6888P] where P=(Fo^2^+2Fc^2^)/3'
_refine_ls_weighting_scheme calc
_refine_ls_wR_factor_gt 0.2346
_refine_ls_wR_factor_ref 0.2641
_reflns_Friedel_coverage 0.000
_reflns_number_gt 4505
_reflns_number_total 6630
_reflns_threshold_expression >2sigma(I)
_cod_data_source_file ja0c08948_si_004.cif
_cod_data_source_block SCK129
_cod_depositor_comments 'Adding full bibliography for 4135368--4135371.cif.'
_cod_original_sg_symbol_H-M 'P 21/n'
_cod_database_code 4135369

loop_
_space_group_symop_operation_xyz
'x, y, z'
'-x+1/2, y+1/2, -z+1/2'
'-x, -y, -z'
'x-1/2, -y-1/2, z-1/2'

loop_
_atom_site_label
_atom_site_type_symbol
_atom_site_fract_x
_atom_site_fract_y
_atom_site_fract_z
_atom_site_U_iso_or_equiv
_atom_site_adp_type
_atom_site_occupancy
_atom_site_site_symmetry_order
_atom_site_calc_flag
_atom_site_refinement_flags_posn
_atom_site_refinement_flags_adp
_atom_site_refinement_flags_occupancy
_atom_site_disorder_assembly
_atom_site_disorder_group
O1 O 0.45341(13) 0.6853(2) 0.73606(11) 0.0532(6) Uani 1 1 d . . . . .
O2 O 0.46385(12) 0.4667(2) 0.78664(11) 0.0536(6) Uani 1 1 d . . . . .
N1 N 0.13254(14) 0.5850(3) 0.63321(14) 0.0477(6) Uani 1 1 d . . . . .
N2 N 0.48656(14) 0.2858(3) 0.49909(14) 0.0474(6) Uani 1 1 d . . . . .
C1 C 0.4870(2) 0.6019(4) 0.79760(18) 0.0619(9) Uani 1 1 d . . . . .
H1A H 0.546269 0.607783 0.804555 0.074 Uiso 1 1 calc R U . . .
H1B H 0.470239 0.635268 0.844981 0.074 Uiso 1 1 calc R U . . .
C2 C 0.37092(18) 0.6630(3) 0.71102(15) 0.0457(7) Uani 1 1 d . . . . .
C3 C 0.3166(2) 0.7569(3) 0.72863(18) 0.0555(8) Uani 1 1 d . . . . .
H3 H 0.335648 0.833825 0.757914 0.067 Uiso 1 1 calc R U . . .
C4 C 0.2351(2) 0.7403(3) 0.70417(18) 0.0556(8) Uani 1 1 d . . . . .
H4 H 0.197315 0.804772 0.715397 0.067 Uiso 1 1 calc R U . . .
C5 C 0.21088(17) 0.6255(3) 0.66260(15) 0.0431(6) Uani 1 1 d . . . . .
C6 C 0.26524(15) 0.5275(3) 0.64432(13) 0.0360(6) Uani 1 1 d . . . . .
C7 C 0.34867(15) 0.5488(3) 0.66723(13) 0.0372(6) Uani 1 1 d . . . . .
C8 C 0.0606(2) 0.6529(4) 0.6467(2) 0.0728(11) Uani 1 1 d . . . . .
H8A H 0.017807 0.640669 0.602439 0.109 Uiso 1 1 calc R U . . .
H8B H 0.071688 0.748993 0.654652 0.109 Uiso 1 1 calc R U . . .
H8C H 0.043444 0.615073 0.692296 0.109 Uiso 1 1 calc R U . . .
C9 C 0.13592(15) 0.4612(3) 0.59921(14) 0.0393(6) Uani 1 1 d . . . . .
C10 C 0.07340(16) 0.3791(3) 0.56322(16) 0.0472(7) Uani 1 1 d . . . . .
H10 H 0.018960 0.406628 0.558644 0.057 Uiso 1 1 calc R U . . .
C11 C 0.09296(16) 0.2586(3) 0.53495(17) 0.0462(7) Uani 1 1 d . . . . .
H11 H 0.050807 0.202627 0.510312 0.055 Uiso 1 1 calc R U . . .
C12 C 0.17295(16) 0.2129(3) 0.54050(15) 0.0408(6) Uani 1 1 d . . . . .
C13 C 0.23395(15) 0.2960(3) 0.57610(14) 0.0364(6) Uani 1 1 d . . . . .
H13 H 0.288204 0.267407 0.580900 0.044 Uiso 1 1 calc R U . . .
C14 C 0.21683(14) 0.4208(3) 0.60491(13) 0.0343(5) Uani 1 1 d . . . . .
C15 C 0.19059(18) 0.0778(3) 0.50703(18) 0.0621(7) Uani 1 1 d D . . . .
C16A C 0.1483(6) -0.0318(10) 0.5482(6) 0.0621(7) Uani 0.368(3) 1 d . . P A 1
H16A H 0.169362 -0.029472 0.603107 0.093 Uiso 0.368(3) 1 calc R U P A 1
H16B H 0.158392 -0.120398 0.527701 0.093 Uiso 0.368(3) 1 calc R U P A 1
H16C H 0.090309 -0.014604 0.539595 0.093 Uiso 0.368(3) 1 calc R U P A 1
C17A C 0.1539(7) 0.0738(10) 0.4199(6) 0.0621(7) Uani 0.368(3) 1 d . . P A 1
H17A H 0.096471 0.052851 0.413678 0.093 Uiso 0.368(3) 1 calc R U P A 1
H17B H 0.181142 0.004488 0.394608 0.093 Uiso 0.368(3) 1 calc R U P A 1
H17C H 0.161074 0.161425 0.396874 0.093 Uiso 0.368(3) 1 calc R U P A 1
C18A C 0.2800(6) 0.0474(11) 0.5127(7) 0.0621(7) Uani 0.368(3) 1 d . . P A 1
H18A H 0.303150 0.107800 0.478741 0.093 Uiso 0.368(3) 1 calc R U P A 1
H18B H 0.286926 -0.045974 0.497582 0.093 Uiso 0.368(3) 1 calc R U P A 1
H18C H 0.307235 0.060846 0.565515 0.093 Uiso 0.368(3) 1 calc R U P A 1
C16B C 0.2723(3) 0.0189(8) 0.5460(5) 0.0621(7) Uani 0.442(3) 1 d D . P A 2
H16D H 0.315470 0.081773 0.540081 0.093 Uiso 0.442(3) 1 calc R U P A 2
H16E H 0.281620 -0.067081 0.522139 0.093 Uiso 0.442(3) 1 calc R U P A 2
H16F H 0.271597 0.004915 0.600530 0.093 Uiso 0.442(3) 1 calc R U P A 2
C17B C 0.1280(4) -0.0316(7) 0.5173(6) 0.0621(7) Uani 0.442(3) 1 d D . P A 2
H17D H 0.123229 -0.037931 0.571391 0.093 Uiso 0.442(3) 1 calc R U P A 2
H17E H 0.145408 -0.118354 0.499805 0.093 Uiso 0.442(3) 1 calc R U P A 2
H17F H 0.075774 -0.007545 0.487129 0.093 Uiso 0.442(3) 1 calc R U P A 2
C18B C 0.1904(6) 0.0998(8) 0.4206(2) 0.0621(7) Uani 0.442(3) 1 d D . P A 2
H18D H 0.140924 0.146083 0.397706 0.093 Uiso 0.442(3) 1 calc R U P A 2
H18E H 0.193275 0.012611 0.395505 0.093 Uiso 0.442(3) 1 calc R U P A 2
H18F H 0.236906 0.154465 0.413907 0.093 Uiso 0.442(3) 1 calc R U P A 2
C16C C 0.2364(10) -0.0070(13) 0.5738(6) 0.0621(7) Uani 0.190(3) 1 d D . P A 3
H16G H 0.286827 0.038010 0.595140 0.093 Uiso 0.190(3) 1 calc R U P A 3
H16H H 0.248001 -0.096100 0.554926 0.093 Uiso 0.190(3) 1 calc R U P A 3
H16I H 0.203208 -0.016545 0.613698 0.093 Uiso 0.190(3) 1 calc R U P A 3
C17C C 0.1139(6) -0.0014(15) 0.4724(11) 0.0621(7) Uani 0.190(3) 1 d D . P A 3
H17G H 0.077556 -0.005780 0.509779 0.093 Uiso 0.190(3) 1 calc R U P A 3
H17H H 0.128817 -0.092645 0.459508 0.093 Uiso 0.190(3) 1 calc R U P A 3
H17I H 0.087011 0.044178 0.426128 0.093 Uiso 0.190(3) 1 calc R U P A 3
C18C C 0.2463(7) 0.1004(18) 0.4474(6) 0.0621(7) Uani 0.190(3) 1 d D . P A 3
H18G H 0.224042 0.171735 0.411922 0.093 Uiso 0.190(3) 1 calc R U P A 3
H18H H 0.250268 0.017118 0.418874 0.093 Uiso 0.190(3) 1 calc R U P A 3
H18I H 0.299845 0.126817 0.473682 0.093 Uiso 0.190(3) 1 calc R U P A 3
C19 C 0.47121(16) 0.4169(3) 0.71447(15) 0.0440(7) Uani 1 1 d . . . . .
C20 C 0.53303(17) 0.3298(3) 0.70824(18) 0.0529(8) Uani 1 1 d . . . . .
H20 H 0.569963 0.305296 0.752680 0.063 Uiso 1 1 calc R U . . .
C21 C 0.54188(17) 0.2780(3) 0.63891(19) 0.0517(7) Uani 1 1 d . . . . .
H21 H 0.583655 0.216249 0.634431 0.062 Uiso 1 1 calc R U . . .
C22 C 0.48733(15) 0.3192(3) 0.57479(15) 0.0413(6) Uani 1 1 d . . . . .
C23 C 0.42305(14) 0.4077(3) 0.57994(14) 0.0346(5) Uani 1 1 d . . . . .
C24 C 0.41270(14) 0.4557(3) 0.65224(14) 0.0360(6) Uani 1 1 d . . . . .
C25 C 0.5457(2) 0.2046(4) 0.4706(2) 0.0662(10) Uani 1 1 d . . . . .
H25A H 0.597876 0.214863 0.504058 0.099 Uiso 1 1 calc R U . . .
H25B H 0.550170 0.233651 0.418728 0.099 Uiso 1 1 calc R U . . .
H25C H 0.529352 0.110048 0.469555 0.099 Uiso 1 1 calc R U . . .
C26 C 0.38177(15) 0.4299(3) 0.50213(13) 0.0339(5) Uani 1 1 d . . . . .
C27 C 0.31456(15) 0.5034(3) 0.46900(13) 0.0345(5) Uani 1 1 d . . . . .
H27 H 0.287049 0.557150 0.500379 0.041 Uiso 1 1 calc R U . . .
C28 C 0.28723(16) 0.4989(3) 0.39049(14) 0.0397(6) Uani 1 1 d . . . . .
C29 C 0.33146(19) 0.4226(3) 0.34578(16) 0.0494(7) Uani 1 1 d . . . . .
H29 H 0.314164 0.421023 0.291975 0.059 Uiso 1 1 calc R U . . .
C30 C 0.39845(19) 0.3502(3) 0.37603(16) 0.0493(7) Uani 1 1 d . . . . .
H30 H 0.427038 0.299555 0.344145 0.059 Uiso 1 1 calc R U . . .
C31 C 0.42324(16) 0.3533(3) 0.45492(15) 0.0399(6) Uani 1 1 d . . . . .
C32 C 0.21073(18) 0.5731(3) 0.35400(17) 0.0506(7) Uani 1 1 d D U . . .
C33A C 0.1665(6) 0.6394(11) 0.4145(5) 0.086(3) Uani 0.567(9) 1 d . U P B 1
H33A H 0.201157 0.708096 0.442695 0.129 Uiso 0.567(9) 1 calc R U P B 1
H33B H 0.153907 0.570706 0.450104 0.129 Uiso 0.567(9) 1 calc R U P B 1
H33C H 0.116671 0.681206 0.388631 0.129 Uiso 0.567(9) 1 calc R U P B 1
C34A C 0.2277(6) 0.6757(12) 0.3004(7) 0.108(4) Uani 0.567(9) 1 d . U P B 1
H34A H 0.268332 0.737813 0.326583 0.162 Uiso 0.567(9) 1 calc R U P B 1
H34B H 0.178322 0.725460 0.281017 0.162 Uiso 0.567(9) 1 calc R U P B 1
H34C H 0.247681 0.632895 0.257715 0.162 Uiso 0.567(9) 1 calc R U P B 1
C35A C 0.1504(5) 0.4667(10) 0.3161(7) 0.106(3) Uani 0.567(9) 1 d . U P B 1
H35A H 0.096375 0.505826 0.305809 0.159 Uiso 0.567(9) 1 calc R U P B 1
H35B H 0.150744 0.389543 0.350416 0.159 Uiso 0.567(9) 1 calc R U P B 1
H35C H 0.165635 0.437163 0.267916 0.159 Uiso 0.567(9) 1 calc R U P B 1
C33B C 0.1449(7) 0.5503(18) 0.3948(8) 0.101(4) Uani 0.433(9) 1 d D U P B 2
H33D H 0.094767 0.582011 0.363801 0.152 Uiso 0.433(9) 1 calc R U P B 2
H33E H 0.154757 0.599404 0.443351 0.152 Uiso 0.433(9) 1 calc R U P B 2
H33F H 0.140579 0.454013 0.404912 0.152 Uiso 0.433(9) 1 calc R U P B 2
C34B C 0.2289(6) 0.7251(10) 0.3564(9) 0.089(4) Uani 0.433(9) 1 d D U P B 2
H34D H 0.180545 0.774480 0.333393 0.134 Uiso 0.433(9) 1 calc R U P B 2
H34E H 0.272249 0.743629 0.327682 0.134 Uiso 0.433(9) 1 calc R U P B 2
H34F H 0.245270 0.753689 0.409579 0.134 Uiso 0.433(9) 1 calc R U P B 2
C35B C 0.1862(9) 0.5458(15) 0.2680(6) 0.110(5) Uani 0.433(9) 1 d D U P B 2
H35D H 0.173758 0.450228 0.259851 0.165 Uiso 0.433(9) 1 calc R U P B 2
H35E H 0.230579 0.570287 0.241669 0.165 Uiso 0.433(9) 1 calc R U P B 2
H35F H 0.138776 0.599552 0.247696 0.165 Uiso 0.433(9) 1 calc R U P B 2

loop_
_atom_site_aniso_label
_atom_site_aniso_U_11
_atom_site_aniso_U_22
_atom_site_aniso_U_33
_atom_site_aniso_U_23
_atom_site_aniso_U_13
_atom_site_aniso_U_12
O1 0.0494(12) 0.0664(14) 0.0420(10) -0.0094(10) 0.0030(9) -0.0170(10)
O2 0.0490(12) 0.0768(15) 0.0323(9) 0.0014(9) -0.0007(8) -0.0109(10)
N1 0.0365(12) 0.0580(15) 0.0501(13) -0.0035(11) 0.0117(10) 0.0112(11)
N2 0.0361(12) 0.0533(15) 0.0549(14) -0.0067(11) 0.0134(10) 0.0077(10)
C1 0.0557(19) 0.084(3) 0.0411(16) -0.0102(16) -0.0053(14) -0.0139(18)
C2 0.0486(16) 0.0556(18) 0.0328(12) -0.0074(12) 0.0066(11) -0.0077(13)
C3 0.067(2) 0.0545(18) 0.0465(15) -0.0215(14) 0.0135(14) -0.0049(15)
C4 0.0596(19) 0.0591(19) 0.0509(16) -0.0160(14) 0.0173(14) 0.0109(15)
C5 0.0413(14) 0.0535(17) 0.0359(13) -0.0038(12) 0.0109(11) 0.0032(12)
C6 0.0379(13) 0.0445(15) 0.0268(11) -0.0028(10) 0.0088(10) 0.0001(11)
C7 0.0364(13) 0.0486(15) 0.0267(11) -0.0044(10) 0.0053(10) -0.0028(11)
C8 0.0441(18) 0.086(3) 0.090(3) -0.013(2) 0.0155(18) 0.0242(18)
C9 0.0321(12) 0.0505(16) 0.0363(12) 0.0053(11) 0.0089(10) 0.0053(11)
C10 0.0267(12) 0.0624(19) 0.0513(16) 0.0096(14) 0.0030(11) 0.0013(12)
C11 0.0316(13) 0.0525(17) 0.0518(16) 0.0072(13) -0.0002(11) -0.0076(12)
C12 0.0355(13) 0.0433(15) 0.0424(13) 0.0047(11) 0.0028(11) -0.0033(11)
C13 0.0295(12) 0.0439(15) 0.0354(12) 0.0038(11) 0.0042(10) 0.0009(10)
C14 0.0292(11) 0.0454(14) 0.0287(11) 0.0037(10) 0.0056(9) 0.0005(10)
C15 0.0574(15) 0.0544(14) 0.0721(17) -0.0102(12) 0.0045(13) -0.0038(11)
C16A 0.0574(15) 0.0544(14) 0.0721(17) -0.0102(12) 0.0045(13) -0.0038(11)
C17A 0.0574(15) 0.0544(14) 0.0721(17) -0.0102(12) 0.0045(13) -0.0038(11)
C18A 0.0574(15) 0.0544(14) 0.0721(17) -0.0102(12) 0.0045(13) -0.0038(11)
C16B 0.0574(15) 0.0544(14) 0.0721(17) -0.0102(12) 0.0045(13) -0.0038(11)
C17B 0.0574(15) 0.0544(14) 0.0721(17) -0.0102(12) 0.0045(13) -0.0038(11)
C18B 0.0574(15) 0.0544(14) 0.0721(17) -0.0102(12) 0.0045(13) -0.0038(11)
C16C 0.0574(15) 0.0544(14) 0.0721(17) -0.0102(12) 0.0045(13) -0.0038(11)
C17C 0.0574(15) 0.0544(14) 0.0721(17) -0.0102(12) 0.0045(13) -0.0038(11)
C18C 0.0574(15) 0.0544(14) 0.0721(17) -0.0102(12) 0.0045(13) -0.0038(11)
C19 0.0361(13) 0.0580(18) 0.0358(13) 0.0027(12) 0.0001(11) -0.0103(12)
C20 0.0321(14) 0.070(2) 0.0517(17) 0.0117(15) -0.0060(12) -0.0021(13)
C21 0.0300(13) 0.0570(19) 0.0663(19) 0.0062(15) 0.0028(12) 0.0065(12)
C22 0.0303(12) 0.0474(15) 0.0457(14) 0.0010(12) 0.0049(11) -0.0019(11)
C23 0.0266(11) 0.0401(14) 0.0368(12) -0.0013(10) 0.0043(9) -0.0032(10)
C24 0.0297(12) 0.0443(15) 0.0327(12) 0.0014(10) 0.0020(9) -0.0053(10)
C25 0.055(2) 0.069(2) 0.079(2) -0.0115(19) 0.0224(17) 0.0164(17)
C26 0.0321(12) 0.0368(13) 0.0329(12) -0.0035(10) 0.0058(9) -0.0038(10)
C27 0.0347(12) 0.0373(13) 0.0319(12) -0.0013(10) 0.0073(10) -0.0012(10)
C28 0.0411(14) 0.0413(15) 0.0352(12) 0.0019(11) 0.0017(11) -0.0068(11)
C29 0.0585(18) 0.0565(18) 0.0328(13) -0.0056(12) 0.0069(12) -0.0046(14)
C30 0.0581(18) 0.0548(18) 0.0384(14) -0.0134(12) 0.0182(13) 0.0002(14)
C31 0.0363(13) 0.0423(15) 0.0423(14) -0.0050(11) 0.0098(11) -0.0030(11)
C32 0.0469(15) 0.0578(17) 0.0430(14) 0.0091(13) -0.0040(12) -0.0028(13)
C33A 0.078(5) 0.094(5) 0.080(4) 0.000(4) -0.007(3) 0.048(4)
C34A 0.083(5) 0.124(6) 0.115(6) 0.067(5) 0.009(4) 0.011(4)
C35A 0.061(4) 0.105(6) 0.139(7) -0.022(5) -0.020(4) -0.004(4)
C33B 0.067(5) 0.132(8) 0.106(7) 0.042(6) 0.014(5) 0.007(5)
C34B 0.062(5) 0.075(5) 0.121(7) -0.002(5) -0.013(5) 0.023(4)
C35B 0.121(7) 0.117(7) 0.074(5) -0.006(5) -0.031(5) 0.034(6)

loop_
_atom_type_symbol
_atom_type_description
_atom_type_scat_dispersion_real
_atom_type_scat_dispersion_imag
_atom_type_scat_source
C C 0.0033 0.0016 'International Tables Vol C Tables 4.2.6.8 and 6.1.1.4'
H H 0.0000 0.0000 'International Tables Vol C Tables 4.2.6.8 and 6.1.1.4'
N N 0.0061 0.0033 'International Tables Vol C Tables 4.2.6.8 and 6.1.1.4'
O O 0.0106 0.0060 'International Tables Vol C Tables 4.2.6.8 and 6.1.1.4'

loop_
_geom_angle_atom_site_label_1
_geom_angle_atom_site_label_2
_geom_angle_atom_site_label_3
_geom_angle
_geom_angle_site_symmetry_1
_geom_angle_site_symmetry_3
_geom_angle_publ_flag
C2 O1 C1 113.4(2) . . ?
C19 O2 C1 113.6(2) . . ?
C9 N1 C5 108.3(2) . . ?
C9 N1 C8 126.1(3) . . ?
C5 N1 C8 125.0(3) . . ?
C22 N2 C31 108.1(2) . . ?
C22 N2 C25 125.8(3) . . ?
C31 N2 C25 125.9(3) . . ?
O2 C1 O1 113.0(2) . . ?
O2 C1 H1A 109.0 . . ?
O1 C1 H1A 109.0 . . ?
O2 C1 H1B 109.0 . . ?
O1 C1 H1B 109.0 . . ?
H1A C1 H1B 107.8 . . ?
C3 C2 C7 123.5(3) . . ?
C3 C2 O1 118.9(3) . . ?
C7 C2 O1 117.6(3) . . ?
C2 C3 C4 120.9(3) . . ?
C2 C3 H3 119.6 . . ?
C4 C3 H3 119.6 . . ?
C3 C4 C5 117.0(3) . . ?
C3 C4 H4 121.5 . . ?
C5 C4 H4 121.5 . . ?
C4 C5 N1 127.7(3) . . ?
C4 C5 C6 123.2(3) . . ?
N1 C5 C6 109.1(2) . . ?
C7 C6 C5 119.0(2) . . ?
C7 C6 C14 134.6(2) . . ?
C5 C6 C14 106.4(2) . . ?
C2 C7 C6 116.3(2) . . ?
C2 C7 C24 118.4(2) . . ?
C6 C7 C24 125.2(2) . . ?
N1 C8 H8A 109.5 . . ?
N1 C8 H8B 109.5 . . ?
H8A C8 H8B 109.5 . . ?
N1 C8 H8C 109.5 . . ?
H8A C8 H8C 109.5 . . ?
H8B C8 H8C 109.5 . . ?
N1 C9 C10 129.6(2) . . ?
N1 C9 C14 109.6(2) . . ?
C10 C9 C14 120.8(3) . . ?
C11 C10 C9 118.0(2) . . ?
C11 C10 H10 121.0 . . ?
C9 C10 H10 121.0 . . ?
C10 C11 C12 123.2(3) . . ?
C10 C11 H11 118.4 . . ?
C12 C11 H11 118.4 . . ?
C13 C12 C11 117.8(3) . . ?
C13 C12 C15 121.7(2) . . ?
C11 C12 C15 120.4(2) . . ?
C12 C13 C14 121.0(2) . . ?
C12 C13 H13 119.5 . . ?
C14 C13 H13 119.5 . . ?
C13 C14 C9 119.2(2) . . ?
C13 C14 C6 134.2(2) . . ?
C9 C14 C6 106.6(2) . . ?
C12 C15 C18A 114.0(4) . . ?
C12 C15 C18C 108.7(7) . . ?
C12 C15 C17C 113.5(6) . . ?
C18C C15 C17C 111.6(9) . . ?
C12 C15 C16C 106.7(6) . . ?
C18C C15 C16C 108.7(9) . . ?
C17C C15 C16C 107.5(10) . . ?
C12 C15 C16B 112.3(4) . . ?
C12 C15 C17B 113.0(4) . . ?
C16B C15 C17B 104.9(5) . . ?
C12 C15 C18B 107.2(4) . . ?
C16B C15 C18B 110.2(5) . . ?
C17B C15 C18B 109.3(5) . . ?
C12 C15 C16A 107.5(5) . . ?
C18A C15 C16A 111.1(6) . . ?
C12 C15 C17A 109.7(4) . . ?
C18A C15 C17A 106.3(6) . . ?
C16A C15 C17A 108.1(6) . . ?
C15 C16A H16A 109.5 . . ?
C15 C16A H16B 109.5 . . ?
H16A C16A H16B 109.5 . . ?
C15 C16A H16C 109.5 . . ?
H16A C16A H16C 109.5 . . ?
H16B C16A H16C 109.5 . . ?
C15 C17A H17A 109.5 . . ?
C15 C17A H17B 109.5 . . ?
H17A C17A H17B 109.5 . . ?
C15 C17A H17C 109.5 . . ?
H17A C17A H17C 109.5 . . ?
H17B C17A H17C 109.5 . . ?
C15 C18A H18A 109.5 . . ?
C15 C18A H18B 109.5 . . ?
H18A C18A H18B 109.5 . . ?
C15 C18A H18C 109.5 . . ?
H18A C18A H18C 109.5 . . ?
H18B C18A H18C 109.5 . . ?
C15 C16B H16D 109.5 . . ?
C15 C16B H16E 109.5 . . ?
H16D C16B H16E 109.5 . . ?
C15 C16B H16F 109.5 . . ?
H16D C16B H16F 109.5 . . ?
H16E C16B H16F 109.5 . . ?
C15 C17B H17D 109.5 . . ?
C15 C17B H17E 109.5 . . ?
H17D C17B H17E 109.5 . . ?
C15 C17B H17F 109.5 . . ?
H17D C17B H17F 109.5 . . ?
H17E C17B H17F 109.5 . . ?
C15 C18B H18D 109.5 . . ?
C15 C18B H18E 109.5 . . ?
H18D C18B H18E 109.5 . . ?
C15 C18B H18F 109.5 . . ?
H18D C18B H18F 109.5 . . ?
H18E C18B H18F 109.5 . . ?
C15 C16C H16G 109.5 . . ?
C15 C16C H16H 109.5 . . ?
H16G C16C H16H 109.5 . . ?
C15 C16C H16I 109.5 . . ?
H16G C16C H16I 109.5 . . ?
H16H C16C H16I 109.5 . . ?
C15 C17C H17G 109.5 . . ?
C15 C17C H17H 109.5 . . ?
H17G C17C H17H 109.5 . . ?
C15 C17C H17I 109.5 . . ?
H17G C17C H17I 109.5 . . ?
H17H C17C H17I 109.5 . . ?
C15 C18C H18G 109.5 . . ?
C15 C18C H18H 109.5 . . ?
H18G C18C H18H 109.5 . . ?
C15 C18C H18I 109.5 . . ?
H18G C18C H18I 109.5 . . ?
H18H C18C H18I 109.5 . . ?
C20 C19 O2 119.0(2) . . ?
C20 C19 C24 123.4(3) . . ?
O2 C19 C24 117.5(3) . . ?
C21 C20 C19 120.8(3) . . ?
C21 C20 H20 119.6 . . ?
C19 C20 H20 119.6 . . ?
C20 C21 C22 117.7(3) . . ?
C20 C21 H21 121.2 . . ?
C22 C21 H21 121.2 . . ?
N2 C22 C21 128.0(3) . . ?
N2 C22 C23 109.5(2) . . ?
C21 C22 C23 122.5(3) . . ?
C24 C23 C22 119.2(2) . . ?
C24 C23 C26 134.5(2) . . ?
C22 C23 C26 106.4(2) . . ?
C19 C24 C23 116.3(2) . . ?
C19 C24 C7 117.9(2) . . ?
C23 C24 C7 125.7(2) . . ?
N2 C25 H25A 109.5 . . ?
N2 C25 H25B 109.5 . . ?
H25A C25 H25B 109.5 . . ?
N2 C25 H25C 109.5 . . ?
H25A C25 H25C 109.5 . . ?
H25B C25 H25C 109.5 . . ?
C27 C26 C31 119.1(2) . . ?
C27 C26 C23 134.8(2) . . ?
C31 C26 C23 106.1(2) . . ?
C28 C27 C26 120.8(2) . . ?
C28 C27 H27 119.6 . . ?
C26 C27 H27 119.6 . . ?
C27 C28 C29 117.8(3) . . ?
C27 C28 C32 121.2(2) . . ?
C29 C28 C32 121.0(2) . . ?
C30 C29 C28 123.1(3) . . ?
C30 C29 H29 118.4 . . ?
C28 C29 H29 118.4 . . ?
C29 C30 C31 117.9(3) . . ?
C29 C30 H30 121.0 . . ?
C31 C30 H30 121.0 . . ?
N2 C31 C30 128.9(3) . . ?
N2 C31 C26 109.9(2) . . ?
C30 C31 C26 121.2(3) . . ?
C33B C32 C28 112.2(5) . . ?
C34A C32 C28 111.6(4) . . ?
C33B C32 C35B 111.8(9) . . ?
C28 C32 C35B 113.5(5) . . ?
C33B C32 C34B 107.8(9) . . ?
C28 C32 C34B 108.2(4) . . ?
C35B C32 C34B 102.6(8) . . ?
C34A C32 C35A 112.7(7) . . ?
C28 C32 C35A 107.5(4) . . ?
C34A C32 C33A 108.9(7) . . ?
C28 C32 C33A 112.5(3) . . ?
C35A C32 C33A 103.4(6) . . ?
C32 C33A H33A 109.5 . . ?
C32 C33A H33B 109.5 . . ?
H33A C33A H33B 109.5 . . ?
C32 C33A H33C 109.5 . . ?
H33A C33A H33C 109.5 . . ?
H33B C33A H33C 109.5 . . ?
C32 C34A H34A 109.5 . . ?
C32 C34A H34B 109.5 . . ?
H34A C34A H34B 109.5 . . ?
C32 C34A H34C 109.5 . . ?
H34A C34A H34C 109.5 . . ?
H34B C34A H34C 109.5 . . ?
C32 C35A H35A 109.5 . . ?
C32 C35A H35B 109.5 . . ?
H35A C35A H35B 109.5 . . ?
C32 C35A H35C 109.5 . . ?
H35A C35A H35C 109.5 . . ?
H35B C35A H35C 109.5 . . ?
C32 C33B H33D 109.5 . . ?
C32 C33B H33E 109.5 . . ?
H33D C33B H33E 109.5 . . ?
C32 C33B H33F 109.5 . . ?
H33D C33B H33F 109.5 . . ?
H33E C33B H33F 109.5 . . ?
C32 C34B H34D 109.5 . . ?
C32 C34B H34E 109.5 . . ?
H34D C34B H34E 109.5 . . ?
C32 C34B H34F 109.5 . . ?
H34D C34B H34F 109.5 . . ?
H34E C34B H34F 109.5 . . ?
C32 C35B H35D 109.5 . . ?
C32 C35B H35E 109.5 . . ?
H35D C35B H35E 109.5 . . ?
C32 C35B H35F 109.5 . . ?
H35D C35B H35F 109.5 . . ?
H35E C35B H35F 109.5 . . ?

loop_
_geom_bond_atom_site_label_1
_geom_bond_atom_site_label_2
_geom_bond_distance
_geom_bond_site_symmetry_2
_geom_bond_publ_flag
O1 C2 1.406(4) . ?
O1 C1 1.411(4) . ?
O2 C19 1.399(3) . ?
O2 C1 1.405(4) . ?
N1 C9 1.377(4) . ?
N1 C5 1.397(4) . ?
N1 C8 1.448(4) . ?
N2 C22 1.383(4) . ?
N2 C31 1.387(4) . ?
N2 C25 1.444(4) . ?
C1 H1A 0.9900 . ?
C1 H1B 0.9900 . ?
C2 C3 1.382(4) . ?
C2 C7 1.392(4) . ?
C3 C4 1.383(5) . ?
C3 H3 0.9500 . ?
C4 C5 1.383(4) . ?
C4 H4 0.9500 . ?
C5 C6 1.415(4) . ?
C6 C7 1.415(4) . ?
C6 C14 1.446(4) . ?
C7 C24 1.484(4) . ?
C8 H8A 0.9800 . ?
C8 H8B 0.9800 . ?
C8 H8C 0.9800 . ?
C9 C10 1.400(4) . ?
C9 C14 1.412(3) . ?
C10 C11 1.363(4) . ?
C10 H10 0.9500 . ?
C11 C12 1.414(4) . ?
C11 H11 0.9500 . ?
C12 C13 1.387(4) . ?
C12 C15 1.521(4) . ?
C13 C14 1.392(4) . ?
C13 H13 0.9500 . ?
C15 C18A 1.527(10) . ?
C15 C18C 1.5500(5) . ?
C15 C17C 1.5500(5) . ?
C15 C16C 1.5500(4) . ?
C15 C16B 1.5500(5) . ?
C15 C17B 1.5500(5) . ?
C15 C18B 1.5500(4) . ?
C15 C16A 1.554(11) . ?
C15 C17A 1.565(11) . ?
C16A H16A 0.9800 . ?
C16A H16B 0.9800 . ?
C16A H16C 0.9800 . ?
C17A H17A 0.9800 . ?
C17A H17B 0.9800 . ?
C17A H17C 0.9800 . ?
C18A H18A 0.9800 . ?
C18A H18B 0.9800 . ?
C18A H18C 0.9800 . ?
C16B H16D 0.9800 . ?
C16B H16E 0.9800 . ?
C16B H16F 0.9800 . ?
C17B H17D 0.9800 . ?
C17B H17E 0.9800 . ?
C17B H17F 0.9800 . ?
C18B H18D 0.9800 . ?
C18B H18E 0.9800 . ?
C18B H18F 0.9800 . ?
C16C H16G 0.9800 . ?
C16C H16H 0.9800 . ?
C16C H16I 0.9800 . ?
C17C H17G 0.9800 . ?
C17C H17H 0.9800 . ?
C17C H17I 0.9800 . ?
C18C H18G 0.9800 . ?
C18C H18H 0.9800 . ?
C18C H18I 0.9800 . ?
C19 C20 1.377(4) . ?
C19 C24 1.404(4) . ?
C20 C21 1.366(5) . ?
C20 H20 0.9500 . ?
C21 C22 1.398(4) . ?
C21 H21 0.9500 . ?
C22 C23 1.414(4) . ?
C23 C24 1.409(3) . ?
C23 C26 1.454(3) . ?
C25 H25A 0.9800 . ?
C25 H25B 0.9800 . ?
C25 H25C 0.9800 . ?
C26 C27 1.393(4) . ?
C26 C31 1.406(3) . ?
C27 C28 1.392(3) . ?
C27 H27 0.9500 . ?
C28 C29 1.404(4) . ?
C28 C32 1.533(4) . ?
C29 C30 1.371(4) . ?
C29 H29 0.9500 . ?
C30 C31 1.392(4) . ?
C30 H30 0.9500 . ?
C32 C33B 1.446(11) . ?
C32 C34A 1.457(9) . ?
C32 C35B 1.536(11) . ?
C32 C34B 1.542(11) . ?
C32 C35A 1.543(9) . ?
C32 C33A 1.556(9) . ?
C33A H33A 0.9800 . ?
C33A H33B 0.9800 . ?
C33A H33C 0.9800 . ?
C34A H34A 0.9800 . ?
C34A H34B 0.9800 . ?
C34A H34C 0.9800 . ?
C35A H35A 0.9800 . ?
C35A H35B 0.9800 . ?
C35A H35C 0.9800 . ?
C33B H33D 0.9800 . ?
C33B H33E 0.9800 . ?
C33B H33F 0.9800 . ?
C34B H34D 0.9800 . ?
C34B H34E 0.9800 . ?
C34B H34F 0.9800 . ?
C35B H35D 0.9800 . ?
C35B H35E 0.9800 . ?
C35B H35F 0.9800 . ?

loop_
_geom_torsion_atom_site_label_1
_geom_torsion_atom_site_label_2
_geom_torsion_atom_site_label_3
_geom_torsion_atom_site_label_4
_geom_torsion
_geom_torsion_site_symmetry_1
_geom_torsion_site_symmetry_2
_geom_torsion_site_symmetry_3
_geom_torsion_site_symmetry_4
_geom_torsion_publ_flag
C19 O2 C1 O1 47.5(4) . . . . ?
C2 O1 C1 O2 46.0(4) . . . . ?
C1 O1 C2 C3 106.2(3) . . . . ?
C1 O1 C2 C7 -76.0(3) . . . . ?
C7 C2 C3 C4 1.3(5) . . . . ?
O1 C2 C3 C4 179.0(3) . . . . ?
C2 C3 C4 C5 0.8(5) . . . . ?
C3 C4 C5 N1 178.6(3) . . . . ?
C3 C4 C5 C6 -0.4(5) . . . . ?
C9 N1 C5 C4 -176.9(3) . . . . ?
C8 N1 C5 C4 -5.3(5) . . . . ?
C9 N1 C5 C6 2.2(3) . . . . ?
C8 N1 C5 C6 173.8(3) . . . . ?
C4 C5 C6 C7 -2.1(4) . . . . ?
N1 C5 C6 C7 178.8(2) . . . . ?
C4 C5 C6 C14 176.7(3) . . . . ?
N1 C5 C6 C14 -2.5(3) . . . . ?
C3 C2 C7 C6 -3.7(4) . . . . ?
O1 C2 C7 C6 178.6(2) . . . . ?
C3 C2 C7 C24 179.9(3) . . . . ?
O1 C2 C7 C24 2.3(4) . . . . ?
C5 C6 C7 C2 4.0(4) . . . . ?
C14 C6 C7 C2 -174.4(3) . . . . ?
C5 C6 C7 C24 -180.0(2) . . . . ?
C14 C6 C7 C24 1.7(4) . . . . ?
C5 N1 C9 C10 178.8(3) . . . . ?
C8 N1 C9 C10 7.4(5) . . . . ?
C5 N1 C9 C14 -1.1(3) . . . . ?
C8 N1 C9 C14 -172.5(3) . . . . ?
N1 C9 C10 C11 -178.9(3) . . . . ?
C14 C9 C10 C11 0.9(4) . . . . ?
C9 C10 C11 C12 0.2(4) . . . . ?
C10 C11 C12 C13 -0.5(4) . . . . ?
C10 C11 C12 C15 -179.4(3) . . . . ?
C11 C12 C13 C14 -0.4(4) . . . . ?
C15 C12 C13 C14 178.5(2) . . . . ?
C12 C13 C14 C9 1.5(4) . . . . ?
C12 C13 C14 C6 179.6(3) . . . . ?
N1 C9 C14 C13 178.1(2) . . . . ?
C10 C9 C14 C13 -1.8(4) . . . . ?
N1 C9 C14 C6 -0.5(3) . . . . ?
C10 C9 C14 C6 179.7(2) . . . . ?
C7 C6 C14 C13 2.0(5) . . . . ?
C5 C6 C14 C13 -176.5(3) . . . . ?
C7 C6 C14 C9 -179.7(3) . . . . ?
C5 C6 C14 C9 1.8(3) . . . . ?
C13 C12 C15 C18A -3.0(6) . . . . ?
C11 C12 C15 C18A 175.9(5) . . . . ?
C13 C12 C15 C18C -57.3(6) . . . . ?
C11 C12 C15 C18C 121.7(6) . . . . ?
C13 C12 C15 C17C 178.0(9) . . . . ?
C11 C12 C15 C17C -3.1(9) . . . . ?
C13 C12 C15 C16C 59.8(8) . . . . ?
C11 C12 C15 C16C -121.2(8) . . . . ?
C13 C12 C15 C16B 25.0(5) . . . . ?
C11 C12 C15 C16B -156.0(5) . . . . ?
C13 C12 C15 C17B 143.4(5) . . . . ?
C11 C12 C15 C17B -37.6(5) . . . . ?
C13 C12 C15 C18B -96.1(5) . . . . ?
C11 C12 C15 C18B 82.8(5) . . . . ?
C13 C12 C15 C16A 120.6(5) . . . . ?
C11 C12 C15 C16A -60.5(5) . . . . ?
C13 C12 C15 C17A -122.1(5) . . . . ?
C11 C12 C15 C17A 56.9(5) . . . . ?
C1 O2 C19 C20 106.2(3) . . . . ?
C1 O2 C19 C24 -76.0(3) . . . . ?
O2 C19 C20 C21 179.5(3) . . . . ?
C24 C19 C20 C21 1.8(5) . . . . ?
C19 C20 C21 C22 1.5(5) . . . . ?
C31 N2 C22 C21 -178.0(3) . . . . ?
C25 N2 C22 C21 -3.1(5) . . . . ?
C31 N2 C22 C23 0.9(3) . . . . ?
C25 N2 C22 C23 175.8(3) . . . . ?
C20 C21 C22 N2 176.7(3) . . . . ?
C20 C21 C22 C23 -2.0(4) . . . . ?
N2 C22 C23 C24 -179.6(2) . . . . ?
C21 C22 C23 C24 -0.6(4) . . . . ?
N2 C22 C23 C26 -0.7(3) . . . . ?
C21 C22 C23 C26 178.2(3) . . . . ?
C20 C19 C24 C23 -4.3(4) . . . . ?
O2 C19 C24 C23 177.9(2) . . . . ?
C20 C19 C24 C7 179.1(3) . . . . ?
O2 C19 C24 C7 1.4(4) . . . . ?
C22 C23 C24 C19 3.6(4) . . . . ?
C26 C23 C24 C19 -174.8(3) . . . . ?
C22 C23 C24 C7 179.9(2) . . . . ?
C26 C23 C24 C7 1.4(5) . . . . ?
C2 C7 C24 C19 47.7(3) . . . . ?
C6 C7 C24 C19 -128.3(3) . . . . ?
C2 C7 C24 C23 -128.5(3) . . . . ?
C6 C7 C24 C23 55.5(4) . . . . ?
C24 C23 C26 C27 -2.6(5) . . . . ?
C22 C23 C26 C27 178.8(3) . . . . ?
C24 C23 C26 C31 178.8(3) . . . . ?
C22 C23 C26 C31 0.2(3) . . . . ?
C31 C26 C27 C28 1.6(4) . . . . ?
C23 C26 C27 C28 -176.8(3) . . . . ?
C26 C27 C28 C29 -2.6(4) . . . . ?
C26 C27 C28 C32 176.6(2) . . . . ?
C27 C28 C29 C30 1.8(4) . . . . ?
C32 C28 C29 C30 -177.4(3) . . . . ?
C28 C29 C30 C31 0.0(5) . . . . ?
C22 N2 C31 C30 -179.4(3) . . . . ?
C25 N2 C31 C30 5.7(5) . . . . ?
C22 N2 C31 C26 -0.8(3) . . . . ?
C25 N2 C31 C26 -175.6(3) . . . . ?
C29 C30 C31 N2 177.5(3) . . . . ?
C29 C30 C31 C26 -1.0(4) . . . . ?
C27 C26 C31 N2 -178.5(2) . . . . ?
C23 C26 C31 N2 0.3(3) . . . . ?
C27 C26 C31 C30 0.2(4) . . . . ?
C23 C26 C31 C30 179.1(3) . . . . ?
C27 C28 C32 C33B -46.8(9) . . . . ?
C29 C28 C32 C33B 132.3(9) . . . . ?
C27 C28 C32 C34A 117.9(7) . . . . ?
C29 C28 C32 C34A -62.9(7) . . . . ?
C27 C28 C32 C35B -174.8(8) . . . . ?
C29 C28 C32 C35B 4.4(9) . . . . ?
C27 C28 C32 C34B 72.0(7) . . . . ?
C29 C28 C32 C34B -108.8(7) . . . . ?
C27 C28 C32 C35A -118.1(6) . . . . ?
C29 C28 C32 C35A 61.0(6) . . . . ?
C27 C28 C32 C33A -4.9(6) . . . . ?
C29 C28 C32 C33A 174.2(6) . . . . ?
